data_7707394
loop_
_publ_author_name
'Paul, Ganesh Chandra'
'Sarkar, Prasenjit'
'Sarmah, Amrit'
'Shaw, Prantick'
'Maity, Suvendu'
'Mukherjee, Chandan'

_publ_section_title
;
 A combined experimental and theoretical study on a single, unsupported
 oxo-bridged Mn(III,III) dimer coordinated to two iminobenzosemiquinone
 \p-radical anions.
;
_journal_issue 25
_journal_name_full 'Dalton transactions (Cambridge, England : 2003)'
_journal_page_first 8768
_journal_page_last 8775
_journal_paper_doi 10.1039/d1dt00489a
_journal_volume 50
_journal_year 2021
_chemical_formula_moiety 'C66 H76 Mn2 N8 O3, 2(Cl O4), 4(C2 H3 N)'
_chemical_formula_sum 'C74 H88 Cl2 Mn2 N12 O11'
_chemical_formula_weight 1502.34
_space_group_crystal_system triclinic
_space_group_IT_number 2
_space_group_name_Hall '-P 1'
_space_group_name_H-M_alt 'P -1'
_symmetry_cell_setting triclinic
_atom_sites_solution_hydrogens geom
_audit_creation_date 2021-03-09
_audit_creation_method
;
Olex2 1.5-dev
(compiled 2021.02.10 svn.rb'16c95d35' for OlexSys, GUI svn.r6225)
;
_audit_update_record
;
2021-04-20 deposited with the CCDC.	2021-05-13 downloaded from the CCDC.
;
_cell_angle_alpha 71.247(6)
_cell_angle_beta 78.540(7)
_cell_angle_gamma 82.261(7)
_cell_formula_units_Z 1
_cell_length_a 11.6558(11)
_cell_length_b 12.3631(9)
_cell_length_c 13.9426(9)
_cell_measurement_reflns_used 3919
_cell_measurement_temperature 100.00(13)
_cell_measurement_theta_max 27.8210
_cell_measurement_theta_min 3.0750
_cell_volume 1859.1(3)
_computing_cell_refinement 'CrysAlisPro 1.171.40.23a (Rigaku OD, 2018)'
_computing_data_collection 'CrysAlisPro 1.171.40.23a (Rigaku OD, 2018)'
_computing_data_reduction 'CrysAlisPro 1.171.40.23a (Rigaku OD, 2018)'
_computing_molecular_graphics 'Olex2 1.5-dev (Dolomanov et al., 2009)'
_computing_publication_material 'Olex2 1.5-dev (Dolomanov et al., 2009)'
_computing_structure_refinement 'SHELXL 2018/3 (Sheldrick, 2015)'
_computing_structure_solution 'SHELXT 2018/2 (Sheldrick, 2018)'
_diffrn_ambient_temperature 100.00(13)
_diffrn_measured_fraction_theta_full 0.999
_diffrn_measured_fraction_theta_max 0.999
_diffrn_measurement_device_type 'SuperNova, Single source at offset/far, Eos'
_diffrn_measurement_method '\w scans'
_diffrn_radiation_probe x-ray
_diffrn_radiation_type MoK\a
_diffrn_radiation_wavelength 0.71073
_diffrn_reflns_av_R_equivalents 0.0309
_diffrn_reflns_av_unetI/netI 0.0541
_diffrn_reflns_Laue_measured_fraction_full 0.999
_diffrn_reflns_Laue_measured_fraction_max 0.999
_diffrn_reflns_limit_h_max 13
_diffrn_reflns_limit_h_min -13
_diffrn_reflns_limit_k_max 13
_diffrn_reflns_limit_k_min -14
_diffrn_reflns_limit_l_max 16
_diffrn_reflns_limit_l_min -16
_diffrn_reflns_number 12444
_diffrn_reflns_point_group_measured_fraction_full 0.999
_diffrn_reflns_point_group_measured_fraction_max 0.999
_diffrn_reflns_theta_full 24.999
_diffrn_reflns_theta_max 24.999
_diffrn_reflns_theta_min 2.172
_exptl_absorpt_coefficient_mu 0.478
_exptl_absorpt_correction_T_max 1.00000
_exptl_absorpt_correction_T_min 0.75508
_exptl_absorpt_correction_type multi-scan
_exptl_crystal_colour brown
_exptl_crystal_colour_primary brown
_exptl_crystal_density_diffrn 1.342
_exptl_crystal_description needle
_exptl_crystal_F_000 788
_exptl_crystal_recrystallization_method 'dichloromethane methanol and acetonitrile mixture'
_exptl_crystal_size_max 0.25
_exptl_crystal_size_mid 0.15
_exptl_crystal_size_min 0.07
_refine_diff_density_max 0.532
_refine_diff_density_min -0.392
_refine_diff_density_rms 0.061
_refine_ls_extinction_method none
_refine_ls_goodness_of_fit_ref 1.053
_refine_ls_hydrogen_treatment constr
_refine_ls_matrix_type full
_refine_ls_number_parameters 510
_refine_ls_number_reflns 6557
_refine_ls_number_restraints 88
_refine_ls_restrained_S_all 1.066
_refine_ls_R_factor_all 0.0577
_refine_ls_R_factor_gt 0.0422
_refine_ls_shift/su_max 0.001
_refine_ls_shift/su_mean 0.000
_refine_ls_structure_factor_coef Fsqd
_refine_ls_weighting_details 'w=1/[\s^2^(Fo^2^)+(0.0280P)^2^+1.5162P] where P=(Fo^2^+2Fc^2^)/3'
_refine_ls_weighting_scheme calc
_refine_ls_wR_factor_gt 0.0882
_refine_ls_wR_factor_ref 0.0979
_reflns_Friedel_coverage 0.000
_reflns_number_gt 5312
_reflns_number_total 6557
_reflns_threshold_expression 'I > 2\s(I)'
_cod_data_source_file d1dt00489a2.cif
_cod_data_source_block exp_6567
_cod_depositor_comments 'Adding full bibliography for 7707394.cif.'
_cod_database_code 7707394
_shelx_shelxl_version_number 2018/3
_shelx_space_group_comment
;
The symmetry employed for this shelxl refinement is uniquely defined
by the following loop, which should always be used as a source of
symmetry information in preference to the above space-group names.
They are only intended as comments.
;
_olex2_refinement_description
;
1. Fixed Uiso
 At 1.2 times of:
  All C(H) groups, All C(H,H) groups
 At 1.5 times of:
  All C(H,H,H) groups
2. Uiso/Uaniso restraints and constraints
Cl1 \\sim Cl1A: within 2A with sigma of 0.01 and sigma for terminal atoms of
0.02 within 2A
Uanis(O6) \\sim Ueq, Uanis(Cl1) \\sim Ueq, Uanis(O4) \\sim Ueq, Uanis(O5) \\sim
Ueq, Uanis(O3) \\sim Ueq: with sigma of 0.01 and sigma for terminal atoms of
0.02
3. Rigid body (RIGU) restrains
 O4, Cl1, O5, O3, O6
 with sigma for 1-2 distances of 0.001 and sigma for 1-3 distances of 0.001
 Cl1A, O4A, O5A, O3A, O6A
 with sigma for 1-2 distances of 0.001 and sigma for 1-3 distances of 0.001
4. Others
 Fixed Sof: Cl1(0.75) O4(0.75) O5(0.75) O3(0.75) O6(0.75) Cl1A(0.25) O4A(0.25)
 O5A(0.25) O3A(0.25) O6A(0.25)
5.a Secondary CH2 refined with riding coordinates:
 C22(H22A,H22B), C21(H21A,H21B), C28(H28A,H28B)
5.b Aromatic/amide H refined with riding coordinates:
 C25(H25), C6(H6), C33(H33), C27(H27), C24(H24), C26(H26), C30(H30), C31(H31),
 C16(H16), C4(H4), C19(H19), C32(H32), C18(H18), C17(H17)
5.c Idealised Me refined as rotating group:
 C8(H8A,H8B,H8C), C9(H9A,H9B,H9C), C10(H10A,H10B,H10C), C13(H13A,H13B,H13C),
 C12(H12A,H12B,H12C), C14(H14A,H14B,H14C), C34(H34A,H34B,H34C), C36(H36A,H36B,
 H36C)
;
_olex2_submission_special_instructions 'No special instructions were received'

loop_
_space_group_symop_operation_xyz
'x, y, z'
'-x, -y, -z'

loop_
_atom_site_label
_atom_site_type_symbol
_atom_site_fract_x
_atom_site_fract_y
_atom_site_fract_z
_atom_site_U_iso_or_equiv
_atom_site_adp_type
_atom_site_occupancy
_atom_site_site_symmetry_order
_atom_site_calc_flag
_atom_site_refinement_flags_posn
_atom_site_refinement_flags_adp
_atom_site_refinement_flags_occupancy
_atom_site_disorder_assembly
_atom_site_disorder_group
Mn1 Mn 0.58049(3) 0.38835(3) 0.07964(3) 0.01242(11) Uani 1 1 d . . . . .
Cl1 Cl 1.0229(2) 0.73149(18) 0.32407(18) 0.0213(4) Uani 0.75 1 d . U P A 1
O2 O 0.500000 0.500000 0.000000 0.0140(5) Uani 1 2 d S . P . .
O1 O 0.47878(14) 0.38420(14) 0.21275(11) 0.0145(4) Uani 1 1 d . . . . .
N1 N 0.65654(17) 0.25425(17) 0.17070(14) 0.0136(4) Uani 1 1 d . . . . .
N3 N 0.69210(17) 0.51247(17) 0.10111(14) 0.0146(4) Uani 1 1 d . . . . .
N4 N 0.54311(18) 0.27656(17) -0.00069(14) 0.0147(4) Uani 1 1 d . . . . .
N2 N 0.73449(17) 0.40146(17) -0.04203(14) 0.0138(4) Uani 1 1 d . . . . .
O4 O 1.1111(5) 0.7989(4) 0.2532(5) 0.0308(11) Uani 0.75 1 d . U P A 1
C25 C 0.8378(2) 0.6717(2) 0.10130(19) 0.0188(6) Uani 1 1 d . . . . .
H25 H 0.886756 0.725226 0.101413 0.023 Uiso 1 1 calc R U . . .
C23 C 0.7705(2) 0.5584(2) 0.01767(17) 0.0143(5) Uani 1 1 d . . . . .
C2 C 0.5194(2) 0.3137(2) 0.29310(17) 0.0139(5) Uani 1 1 d . . . . .
C1 C 0.6212(2) 0.2390(2) 0.27299(17) 0.0142(5) Uani 1 1 d . . . . .
C6 C 0.6741(2) 0.1623(2) 0.35371(17) 0.0149(5) Uani 1 1 d . . . . .
H6 H 0.739948 0.114930 0.339240 0.018 Uiso 1 1 calc R U . . .
C29 C 0.6129(2) 0.2842(2) -0.09110(18) 0.0149(5) Uani 1 1 d . . . . .
C3 C 0.4695(2) 0.3058(2) 0.39725(18) 0.0153(5) Uani 1 1 d . . . . .
C20 C 0.8067(2) 0.2004(2) 0.04360(17) 0.0147(5) Uani 1 1 d . . . . .
C33 C 0.4572(2) 0.2049(2) 0.03062(19) 0.0192(6) Uani 1 1 d . . . . .
H33 H 0.409047 0.199411 0.093522 0.023 Uiso 1 1 calc R U . . .
C15 C 0.7255(2) 0.1673(2) 0.13468(17) 0.0147(5) Uani 1 1 d . . . . .
C27 C 0.6864(2) 0.5465(2) 0.18417(18) 0.0185(6) Uani 1 1 d . . . . .
H27 H 0.632218 0.515244 0.242214 0.022 Uiso 1 1 calc R U . . .
C22 C 0.7677(2) 0.5205(2) -0.07421(18) 0.0160(5) Uani 1 1 d . . . . .
H22A H 0.711556 0.570836 -0.114451 0.019 Uiso 1 1 calc R U . . .
H22B H 0.844407 0.526073 -0.117166 0.019 Uiso 1 1 calc R U . . .
C24 C 0.8450(2) 0.6373(2) 0.01506(19) 0.0178(5) Uani 1 1 d . . . . .
H24 H 0.899120 0.666804 -0.043594 0.021 Uiso 1 1 calc R U . . .
C11 C 0.6837(2) 0.0788(2) 0.54456(18) 0.0190(6) Uani 1 1 d . . . . .
C21 C 0.8353(2) 0.3228(2) -0.00452(18) 0.0166(5) Uani 1 1 d . . . . .
H21A H 0.862319 0.348365 0.045473 0.020 Uiso 1 1 calc R U . . .
H21B H 0.899234 0.327204 -0.061743 0.020 Uiso 1 1 calc R U . . .
C26 C 0.7565(2) 0.6252(2) 0.18767(19) 0.0199(6) Uani 1 1 d . . . . .
H26 H 0.749770 0.647022 0.246611 0.024 Uiso 1 1 calc R U . . .
C7 C 0.3583(2) 0.3799(2) 0.42299(18) 0.0194(6) Uani 1 1 d . . . . .
C8 C 0.3843(2) 0.5067(2) 0.38193(19) 0.0228(6) Uani 1 1 d . . . . .
H8A H 0.312652 0.553639 0.390399 0.034 Uiso 1 1 calc R U . . .
H8B H 0.417613 0.525302 0.310384 0.034 Uiso 1 1 calc R U . . .
H8C H 0.438735 0.520440 0.419333 0.034 Uiso 1 1 calc R U . . .
C9 C 0.2578(2) 0.3587(2) 0.37630(19) 0.0228(6) Uani 1 1 d . . . . .
H9A H 0.237698 0.280915 0.407976 0.034 Uiso 1 1 calc R U . . .
H9B H 0.282418 0.372128 0.303792 0.034 Uiso 1 1 calc R U . . .
H9C H 0.190607 0.409801 0.387965 0.034 Uiso 1 1 calc R U . . .
C5 C 0.6292(2) 0.1569(2) 0.45335(18) 0.0156(5) Uani 1 1 d . . . . .
C30 C 0.6012(2) 0.2172(2) -0.15090(19) 0.0214(6) Uani 1 1 d . . . . .
H30 H 0.652546 0.221359 -0.212027 0.026 Uiso 1 1 calc R U . . .
C31 C 0.5123(2) 0.1444(2) -0.1184(2) 0.0255(6) Uani 1 1 d . . . . .
H31 H 0.502720 0.099159 -0.157670 0.031 Uiso 1 1 calc R U . . .
C16 C 0.7041(2) 0.0525(2) 0.18051(18) 0.0174(5) Uani 1 1 d . . . . .
H16 H 0.650174 0.030765 0.240854 0.021 Uiso 1 1 calc R U . . .
C28 C 0.6992(2) 0.3749(2) -0.12780(17) 0.0159(5) Uani 1 1 d . . . . .
H28A H 0.768470 0.349153 -0.168537 0.019 Uiso 1 1 calc R U . . .
H28B H 0.664345 0.444150 -0.171697 0.019 Uiso 1 1 calc R U . . .
N6 N 0.0562(2) 0.6597(2) 0.78848(19) 0.0398(7) Uani 1 1 d . . . . .
O5 O 0.9700(2) 0.7848(2) 0.40080(19) 0.0360(7) Uani 0.75 1 d . U P A 1
C4 C 0.5259(2) 0.2289(2) 0.47161(18) 0.0174(5) Uani 1 1 d . . . . .
H4 H 0.494241 0.223115 0.539627 0.021 Uiso 1 1 calc R U . . .
C19 C 0.8627(2) 0.1167(2) -0.00067(18) 0.0183(6) Uani 1 1 d . . . . .
H19 H 0.915332 0.137591 -0.061909 0.022 Uiso 1 1 calc R U . . .
C32 C 0.4372(2) 0.1389(2) -0.0268(2) 0.0227(6) Uani 1 1 d . . . . .
H32 H 0.375037 0.092022 -0.004607 0.027 Uiso 1 1 calc R U . . .
C18 C 0.8404(2) 0.0023(2) 0.04600(19) 0.0218(6) Uani 1 1 d . . . . .
H18 H 0.878083 -0.052902 0.015876 0.026 Uiso 1 1 calc R U . . .
C37 C 0.0707(3) 0.6366(2) 0.7147(2) 0.0285(7) Uani 1 1 d . . . . .
C17 C 0.7626(2) -0.0297(2) 0.13669(19) 0.0201(6) Uani 1 1 d . . . . .
H17 H 0.749447 -0.106534 0.168559 0.024 Uiso 1 1 calc R U . . .
C10 C 0.3165(2) 0.3518(2) 0.53925(19) 0.0280(7) Uani 1 1 d . . . . .
H10A H 0.302193 0.272116 0.567753 0.042 Uiso 1 1 calc R U . . .
H10B H 0.245306 0.397615 0.552169 0.042 Uiso 1 1 calc R U . . .
H10C H 0.375791 0.367941 0.570549 0.042 Uiso 1 1 calc R U . . .
C13 C 0.7176(3) 0.1525(3) 0.6034(2) 0.0325(7) Uani 1 1 d . . . . .
H13A H 0.777316 0.201013 0.560209 0.049 Uiso 1 1 calc R U . . .
H13B H 0.746818 0.103495 0.663794 0.049 Uiso 1 1 calc R U . . .
H13C H 0.649745 0.198829 0.623069 0.049 Uiso 1 1 calc R U . . .
C12 C 0.7933(3) 0.0084(3) 0.5125(2) 0.0371(8) Uani 1 1 d . . . . .
H12A H 0.774316 -0.036775 0.474088 0.056 Uiso 1 1 calc R U . . .
H12B H 0.822622 -0.041199 0.572609 0.056 Uiso 1 1 calc R U . . .
H12C H 0.852186 0.058798 0.470667 0.056 Uiso 1 1 calc R U . . .
C14 C 0.5940(3) -0.0033(3) 0.6167(2) 0.0353(7) Uani 1 1 d . . . . .
H14A H 0.525680 0.040028 0.640039 0.053 Uiso 1 1 calc R U . . .
H14B H 0.628086 -0.051783 0.674630 0.053 Uiso 1 1 calc R U . . .
H14C H 0.572110 -0.049572 0.580592 0.053 Uiso 1 1 calc R U . . .
C34 C 0.0041(3) 0.0510(3) 0.2424(2) 0.0361(7) Uani 1 1 d . . . . .
H34A H -0.046358 0.118099 0.246444 0.054 Uiso 1 1 calc R U . . .
H34B H -0.000253 -0.004075 0.309438 0.054 Uiso 1 1 calc R U . . .
H34C H -0.020630 0.018479 0.196606 0.054 Uiso 1 1 calc R U . . .
C35 C 0.1228(3) 0.0818(3) 0.2045(2) 0.0347(7) Uani 1 1 d . . . . .
C36 C 0.0889(3) 0.6070(3) 0.6189(2) 0.0449(9) Uani 1 1 d . . . . .
H36A H 0.060592 0.533243 0.632360 0.067 Uiso 1 1 calc R U . . .
H36B H 0.171128 0.604752 0.591219 0.067 Uiso 1 1 calc R U . . .
H36C H 0.046883 0.663546 0.570411 0.067 Uiso 1 1 calc R U . . .
N5 N 0.2157(3) 0.1059(3) 0.1741(2) 0.0670(10) Uani 1 1 d . . . . .
O3 O 1.0752(4) 0.6216(3) 0.3750(3) 0.0654(10) Uani 0.75 1 d . U P A 1
O6 O 0.9357(4) 0.7199(5) 0.2699(3) 0.0715(13) Uani 0.75 1 d . U P A 1
Cl1A Cl 1.0125(8) 0.7061(7) 0.3081(6) 0.0388(17) Uani 0.25 1 d . U P B 2
O4A O 1.1235(18) 0.7640(15) 0.2774(16) 0.041(4) Uani 0.25 1 d . . P B 2
O5A O 0.9233(10) 0.7841(8) 0.2660(10) 0.044(3) Uani 0.25 1 d . . P B 2
O3A O 0.9922(11) 0.6611(14) 0.4130(8) 0.089(4) Uani 0.25 1 d . . P B 2
O6A O 1.0319(8) 0.6140(8) 0.2658(8) 0.048(2) Uani 0.25 1 d . . P B 2

loop_
_atom_site_aniso_label
_atom_site_aniso_U_11
_atom_site_aniso_U_22
_atom_site_aniso_U_33
_atom_site_aniso_U_23
_atom_site_aniso_U_13
_atom_site_aniso_U_12
Mn1 0.0122(2) 0.0140(2) 0.01101(19) -0.00435(15) -0.00189(15) 0.00071(15)
Cl1 0.0208(8) 0.0222(8) 0.0224(7) -0.0079(5) -0.0039(5) -0.0036(6)
O2 0.0147(13) 0.0155(13) 0.0116(11) -0.0043(10) -0.0028(10) 0.0005(10)
O1 0.0163(9) 0.0147(9) 0.0118(8) -0.0039(7) -0.0023(7) 0.0015(7)
N1 0.0110(11) 0.0167(11) 0.0141(10) -0.0067(8) -0.0013(8) -0.0002(8)
N3 0.0142(11) 0.0147(11) 0.0150(10) -0.0050(9) -0.0034(9) 0.0011(9)
N4 0.0157(11) 0.0130(11) 0.0155(10) -0.0053(8) -0.0039(9) 0.0032(8)
N2 0.0146(11) 0.0150(11) 0.0131(10) -0.0057(8) -0.0036(8) 0.0000(9)
O4 0.028(2) 0.039(3) 0.025(2) -0.0134(17) 0.0056(16) -0.009(2)
C25 0.0161(14) 0.0173(14) 0.0259(14) -0.0086(11) -0.0081(11) 0.0004(11)
C23 0.0131(13) 0.0128(13) 0.0145(12) -0.0020(10) -0.0030(10) 0.0027(10)
C2 0.0145(13) 0.0127(13) 0.0144(12) -0.0034(10) -0.0012(10) -0.0041(10)
C1 0.0148(13) 0.0146(13) 0.0144(12) -0.0054(10) -0.0015(10) -0.0037(10)
C6 0.0157(13) 0.0139(13) 0.0159(12) -0.0050(10) -0.0043(10) -0.0002(10)
C29 0.0142(13) 0.0146(13) 0.0158(12) -0.0044(10) -0.0068(10) 0.0051(10)
C3 0.0149(13) 0.0182(14) 0.0139(12) -0.0062(10) -0.0026(10) -0.0015(10)
C20 0.0134(13) 0.0171(14) 0.0140(12) -0.0045(10) -0.0060(10) 0.0024(10)
C33 0.0160(14) 0.0190(14) 0.0217(13) -0.0051(11) -0.0050(11) 0.0012(11)
C15 0.0130(13) 0.0174(14) 0.0158(12) -0.0073(10) -0.0068(10) 0.0036(10)
C27 0.0171(14) 0.0216(15) 0.0172(13) -0.0082(11) -0.0012(11) 0.0004(11)
C22 0.0151(13) 0.0180(14) 0.0142(12) -0.0044(10) -0.0008(10) -0.0023(10)
C24 0.0143(13) 0.0162(14) 0.0207(13) -0.0042(11) -0.0012(11) -0.0001(10)
C11 0.0216(14) 0.0213(15) 0.0132(12) -0.0033(11) -0.0041(11) -0.0007(11)
C21 0.0107(13) 0.0231(15) 0.0155(12) -0.0068(11) -0.0016(10) 0.0011(10)
C26 0.0210(14) 0.0206(15) 0.0212(13) -0.0111(11) -0.0053(11) 0.0027(11)
C7 0.0166(14) 0.0240(15) 0.0161(13) -0.0077(11) 0.0010(11) 0.0018(11)
C8 0.0253(15) 0.0237(15) 0.0210(14) -0.0115(12) -0.0039(12) 0.0044(12)
C9 0.0166(14) 0.0280(16) 0.0199(13) -0.0054(11) 0.0012(11) 0.0003(12)
C5 0.0159(13) 0.0167(14) 0.0155(12) -0.0042(10) -0.0054(10) -0.0030(10)
C30 0.0221(15) 0.0259(15) 0.0192(13) -0.0121(11) -0.0034(11) 0.0011(12)
C31 0.0290(16) 0.0247(16) 0.0305(15) -0.0163(12) -0.0102(13) -0.0009(12)
C16 0.0140(13) 0.0207(14) 0.0166(13) -0.0048(11) -0.0023(10) -0.0005(11)
C28 0.0170(14) 0.0207(14) 0.0110(12) -0.0067(10) -0.0036(10) 0.0020(11)
N6 0.0412(17) 0.0469(18) 0.0317(15) -0.0161(13) -0.0049(12) 0.0041(13)
O5 0.0410(17) 0.0395(16) 0.0258(13) -0.0160(13) 0.0090(12) -0.0035(13)
C4 0.0192(14) 0.0204(14) 0.0126(12) -0.0066(10) 0.0000(10) -0.0015(11)
C19 0.0147(13) 0.0238(15) 0.0161(13) -0.0074(11) -0.0027(11) 0.0034(11)
C32 0.0210(15) 0.0204(15) 0.0287(15) -0.0085(12) -0.0057(12) -0.0035(12)
C18 0.0204(14) 0.0229(15) 0.0253(14) -0.0142(12) -0.0050(12) 0.0058(11)
C37 0.0236(16) 0.0311(17) 0.0281(16) -0.0072(13) -0.0031(13) 0.0010(13)
C17 0.0196(14) 0.0172(14) 0.0255(14) -0.0079(11) -0.0074(11) 0.0009(11)
C10 0.0270(16) 0.0332(17) 0.0197(14) -0.0087(12) 0.0003(12) 0.0073(13)
C13 0.0434(19) 0.0312(18) 0.0276(15) -0.0075(13) -0.0217(14) 0.0011(14)
C12 0.041(2) 0.043(2) 0.0215(15) -0.0065(13) -0.0132(14) 0.0191(15)
C14 0.0370(19) 0.0315(18) 0.0292(16) 0.0091(13) -0.0117(14) -0.0104(14)
C34 0.0268(17) 0.0349(19) 0.0442(19) -0.0096(15) -0.0051(14) -0.0017(14)
C35 0.0285(18) 0.042(2) 0.0234(15) 0.0045(13) -0.0064(14) 0.0000(15)
C36 0.053(2) 0.051(2) 0.0337(18) -0.0199(16) -0.0049(16) -0.0013(18)
N5 0.0337(19) 0.086(3) 0.053(2) 0.0211(17) -0.0060(16) -0.0145(17)
O3 0.086(3) 0.0344(18) 0.054(2) -0.0004(15) -0.0018(19) 0.0236(17)
O6 0.051(3) 0.130(4) 0.055(2) -0.034(3) -0.0239(18) -0.041(3)
Cl1A 0.025(3) 0.049(4) 0.037(3) -0.006(2) 0.001(2) -0.011(2)
O4A 0.027(4) 0.047(8) 0.057(10) -0.026(6) -0.007(5) -0.001(5)
O5A 0.037(4) 0.025(4) 0.083(6) -0.019(4) -0.030(4) -0.007(4)
O3A 0.062(7) 0.153(10) 0.032(5) -0.004(4) 0.000(3) -0.007(7)
O6A 0.033(5) 0.036(4) 0.074(5) -0.014(4) -0.005(4) -0.004(3)

loop_
_atom_type_symbol
_atom_type_description
_atom_type_scat_dispersion_real
_atom_type_scat_dispersion_imag
_atom_type_scat_source
C C 0.0033 0.0016 'International Tables Vol C Tables 4.2.6.8 and 6.1.1.4'
Cl Cl 0.1484 0.1585 'International Tables Vol C Tables 4.2.6.8 and 6.1.1.4'
Mn Mn 0.3368 0.7283 'International Tables Vol C Tables 4.2.6.8 and 6.1.1.4'
N N 0.0061 0.0033 'International Tables Vol C Tables 4.2.6.8 and 6.1.1.4'
O O 0.0106 0.0060 'International Tables Vol C Tables 4.2.6.8 and 6.1.1.4'
H H 0.0000 0.0000 'International Tables Vol C Tables 4.2.6.8 and 6.1.1.4'

loop_
_geom_angle_atom_site_label_1
_geom_angle_atom_site_label_2
_geom_angle_atom_site_label_3
_geom_angle
_geom_angle_site_symmetry_1
_geom_angle_site_symmetry_3
_geom_angle_publ_flag
O2 Mn1 O1 97.83(5) . . y
O2 Mn1 N1 174.06(6) . . y
O2 Mn1 N3 92.08(5) . . y
O2 Mn1 N4 87.91(6) . . y
O2 Mn1 N2 92.28(6) . . y
O1 Mn1 N3 89.99(7) . . y
O1 Mn1 N4 117.26(7) . . y
O1 Mn1 N2 161.86(7) . . y
N1 Mn1 O1 80.13(7) . . y
N1 Mn1 N3 93.50(8) . . y
N1 Mn1 N4 88.10(8) . . y
N1 Mn1 N2 91.18(8) . . y
N4 Mn1 N3 152.50(7) . . y
N4 Mn1 N2 77.96(7) . . y
N2 Mn1 N3 74.57(7) . . y
O4 Cl1 O5 110.2(3) . . ?
O4 Cl1 O3 109.5(3) . . ?
O4 Cl1 O6 109.1(4) . . ?
O5 Cl1 O3 107.6(2) . . ?
O6 Cl1 O5 109.7(3) . . ?
O6 Cl1 O3 110.8(3) . . ?
Mn1 O2 Mn1 180.00(2) . 2_665 ?
C2 O1 Mn1 114.37(14) . . ?
C1 N1 Mn1 115.21(15) . . ?
C1 N1 C15 121.2(2) . . ?
C15 N1 Mn1 122.49(15) . . ?
C23 N3 Mn1 113.97(15) . . ?
C27 N3 Mn1 128.12(16) . . ?
C27 N3 C23 117.9(2) . . ?
C29 N4 Mn1 114.92(16) . . ?
C33 N4 Mn1 126.29(16) . . ?
C33 N4 C29 118.8(2) . . ?
C22 N2 Mn1 106.90(13) . . ?
C22 N2 C21 108.80(19) . . ?
C22 N2 C28 110.89(18) . . ?
C21 N2 Mn1 111.64(14) . . ?
C28 N2 Mn1 107.50(14) . . ?
C28 N2 C21 111.05(18) . . ?
C24 C25 H25 120.5 . . ?
C24 C25 C26 119.0(2) . . ?
C26 C25 H25 120.5 . . ?
N3 C23 C22 114.9(2) . . ?
N3 C23 C24 122.6(2) . . ?
C24 C23 C22 122.5(2) . . ?
O1 C2 C1 116.39(19) . . ?
O1 C2 C3 124.7(2) . . ?
C3 C2 C1 118.9(2) . . ?
N1 C1 C2 112.2(2) . . ?
N1 C1 C6 126.7(2) . . ?
C6 C1 C2 121.1(2) . . ?
C1 C6 H6 119.9 . . ?
C5 C6 C1 120.3(2) . . ?
C5 C6 H6 119.9 . . ?
N4 C29 C30 121.8(2) . . ?
N4 C29 C28 116.5(2) . . ?
C30 C29 C28 121.5(2) . . ?
C2 C3 C7 121.0(2) . . ?
C4 C3 C2 116.5(2) . . ?
C4 C3 C7 122.4(2) . . ?
C15 C20 C21 121.0(2) . . ?
C19 C20 C15 118.8(2) . . ?
C19 C20 C21 120.2(2) . . ?
N4 C33 H33 118.7 . . ?
N4 C33 C32 122.6(2) . . ?
C32 C33 H33 118.7 . . ?
C20 C15 N1 118.3(2) . . ?
C16 C15 N1 121.2(2) . . ?
C16 C15 C20 120.0(2) . . ?
N3 C27 H27 118.4 . . ?
N3 C27 C26 123.2(2) . . ?
C26 C27 H27 118.4 . . ?
N2 C22 C23 110.88(19) . . ?
N2 C22 H22A 109.5 . . ?
N2 C22 H22B 109.5 . . ?
C23 C22 H22A 109.5 . . ?
C23 C22 H22B 109.5 . . ?
H22A C22 H22B 108.1 . . ?
C25 C24 H24 120.6 . . ?
C23 C24 C25 118.8(2) . . ?
C23 C24 H24 120.6 . . ?
C5 C11 C13 109.0(2) . . ?
C5 C11 C14 109.5(2) . . ?
C12 C11 C5 112.7(2) . . ?
C12 C11 C13 108.2(2) . . ?
C12 C11 C14 108.5(2) . . ?
C14 C11 C13 108.8(2) . . ?
N2 C21 C20 113.6(2) . . ?
N2 C21 H21A 108.8 . . ?
N2 C21 H21B 108.8 . . ?
C20 C21 H21A 108.8 . . ?
C20 C21 H21B 108.8 . . ?
H21A C21 H21B 107.7 . . ?
C25 C26 H26 120.7 . . ?
C27 C26 C25 118.5(2) . . ?
C27 C26 H26 120.7 . . ?
C3 C7 C9 110.0(2) . . ?
C8 C7 C3 109.4(2) . . ?
C8 C7 C9 110.8(2) . . ?
C10 C7 C3 111.9(2) . . ?
C10 C7 C8 107.4(2) . . ?
C10 C7 C9 107.3(2) . . ?
C7 C8 H8A 109.5 . . ?
C7 C8 H8B 109.5 . . ?
C7 C8 H8C 109.5 . . ?
H8A C8 H8B 109.5 . . ?
H8A C8 H8C 109.5 . . ?
H8B C8 H8C 109.5 . . ?
C7 C9 H9A 109.5 . . ?
C7 C9 H9B 109.5 . . ?
C7 C9 H9C 109.5 . . ?
H9A C9 H9B 109.5 . . ?
H9A C9 H9C 109.5 . . ?
H9B C9 H9C 109.5 . . ?
C6 C5 C11 123.4(2) . . ?
C6 C5 C4 117.6(2) . . ?
C4 C5 C11 119.0(2) . . ?
C29 C30 H30 120.6 . . ?
C31 C30 C29 118.9(2) . . ?
C31 C30 H30 120.6 . . ?
C30 C31 H31 120.1 . . ?
C30 C31 C32 119.7(2) . . ?
C32 C31 H31 120.1 . . ?
C15 C16 H16 119.8 . . ?
C17 C16 C15 120.3(2) . . ?
C17 C16 H16 119.8 . . ?
N2 C28 C29 112.49(19) . . ?
N2 C28 H28A 109.1 . . ?
N2 C28 H28B 109.1 . . ?
C29 C28 H28A 109.1 . . ?
C29 C28 H28B 109.1 . . ?
H28A C28 H28B 107.8 . . ?
C3 C4 C5 125.4(2) . . ?
C3 C4 H4 117.3 . . ?
C5 C4 H4 117.3 . . ?
C20 C19 H19 119.7 . . ?
C18 C19 C20 120.5(2) . . ?
C18 C19 H19 119.7 . . ?
C33 C32 C31 118.1(2) . . ?
C33 C32 H32 120.9 . . ?
C31 C32 H32 120.9 . . ?
C19 C18 H18 119.9 . . ?
C17 C18 C19 120.2(2) . . ?
C17 C18 H18 119.9 . . ?
N6 C37 C36 179.7(4) . . ?
C16 C17 H17 119.9 . . ?
C18 C17 C16 120.1(2) . . ?
C18 C17 H17 119.9 . . ?
C7 C10 H10A 109.5 . . ?
C7 C10 H10B 109.5 . . ?
C7 C10 H10C 109.5 . . ?
H10A C10 H10B 109.5 . . ?
H10A C10 H10C 109.5 . . ?
H10B C10 H10C 109.5 . . ?
C11 C13 H13A 109.5 . . ?
C11 C13 H13B 109.5 . . ?
C11 C13 H13C 109.5 . . ?
H13A C13 H13B 109.5 . . ?
H13A C13 H13C 109.5 . . ?
H13B C13 H13C 109.5 . . ?
C11 C12 H12A 109.5 . . ?
C11 C12 H12B 109.5 . . ?
C11 C12 H12C 109.5 . . ?
H12A C12 H12B 109.5 . . ?
H12A C12 H12C 109.5 . . ?
H12B C12 H12C 109.5 . . ?
C11 C14 H14A 109.5 . . ?
C11 C14 H14B 109.5 . . ?
C11 C14 H14C 109.5 . . ?
H14A C14 H14B 109.5 . . ?
H14A C14 H14C 109.5 . . ?
H14B C14 H14C 109.5 . . ?
H34A C34 H34B 109.5 . . ?
H34A C34 H34C 109.5 . . ?
H34B C34 H34C 109.5 . . ?
C35 C34 H34A 109.5 . . ?
C35 C34 H34B 109.5 . . ?
C35 C34 H34C 109.5 . . ?
N5 C35 C34 179.4(4) . . ?
C37 C36 H36A 109.5 . . ?
C37 C36 H36B 109.5 . . ?
C37 C36 H36C 109.5 . . ?
H36A C36 H36B 109.5 . . ?
H36A C36 H36C 109.5 . . ?
H36B C36 H36C 109.5 . . ?
O5A Cl1A O4A 108.7(10) . . ?
O5A Cl1A O6A 109.8(8) . . ?
O3A Cl1A O4A 108.3(11) . . ?
O3A Cl1A O5A 115.2(11) . . ?
O3A Cl1A O6A 107.9(10) . . ?
O6A Cl1A O4A 106.5(12) . . ?

loop_
_geom_bond_atom_site_label_1
_geom_bond_atom_site_label_2
_geom_bond_distance
_geom_bond_site_symmetry_2
_geom_bond_publ_flag
Mn1 O2 1.7602(4) . y
Mn1 O1 1.9833(15) . y
Mn1 N1 1.961(2) . y
Mn1 N3 2.264(2) . y
Mn1 N4 2.1693(19) . y
Mn1 N2 2.1949(19) . y
Cl1 O4 1.423(5) . ?
Cl1 O5 1.429(3) . ?
Cl1 O3 1.433(4) . ?
Cl1 O6 1.428(4) . ?
O1 C2 1.308(3) . ?
N1 C1 1.362(3) . ?
N1 C15 1.417(3) . ?
N3 C23 1.343(3) . ?
N3 C27 1.341(3) . ?
N4 C29 1.340(3) . ?
N4 C33 1.340(3) . ?
N2 C22 1.476(3) . ?
N2 C21 1.487(3) . ?
N2 C28 1.481(3) . ?
C25 H25 0.9300 . ?
C25 C24 1.384(3) . ?
C25 C26 1.388(3) . ?
C23 C22 1.506(3) . ?
C23 C24 1.378(3) . ?
C2 C1 1.441(3) . ?
C2 C3 1.430(3) . ?
C1 C6 1.407(3) . ?
C6 H6 0.9300 . ?
C6 C5 1.367(3) . ?
C29 C30 1.385(3) . ?
C29 C28 1.504(3) . ?
C3 C7 1.535(3) . ?
C3 C4 1.370(3) . ?
C20 C15 1.403(3) . ?
C20 C21 1.498(3) . ?
C20 C19 1.396(3) . ?
C33 H33 0.9300 . ?
C33 C32 1.381(3) . ?
C15 C16 1.391(3) . ?
C27 H27 0.9300 . ?
C27 C26 1.370(3) . ?
C22 H22A 0.9700 . ?
C22 H22B 0.9700 . ?
C24 H24 0.9300 . ?
C11 C5 1.523(3) . ?
C11 C13 1.537(3) . ?
C11 C12 1.521(4) . ?
C11 C14 1.532(4) . ?
C21 H21A 0.9700 . ?
C21 H21B 0.9700 . ?
C26 H26 0.9300 . ?
C7 C8 1.535(4) . ?
C7 C9 1.536(4) . ?
C7 C10 1.535(3) . ?
C8 H8A 0.9600 . ?
C8 H8B 0.9600 . ?
C8 H8C 0.9600 . ?
C9 H9A 0.9600 . ?
C9 H9B 0.9600 . ?
C9 H9C 0.9600 . ?
C5 C4 1.429(3) . ?
C30 H30 0.9300 . ?
C30 C31 1.374(4) . ?
C31 H31 0.9300 . ?
C31 C32 1.385(4) . ?
C16 H16 0.9300 . ?
C16 C17 1.385(3) . ?
C28 H28A 0.9700 . ?
C28 H28B 0.9700 . ?
N6 C37 1.130(3) . ?
C4 H4 0.9300 . ?
C19 H19 0.9300 . ?
C19 C18 1.390(4) . ?
C32 H32 0.9300 . ?
C18 H18 0.9300 . ?
C18 C17 1.377(4) . ?
C37 C36 1.464(4) . ?
C17 H17 0.9300 . ?
C10 H10A 0.9600 . ?
C10 H10B 0.9600 . ?
C10 H10C 0.9600 . ?
C13 H13A 0.9600 . ?
C13 H13B 0.9600 . ?
C13 H13C 0.9600 . ?
C12 H12A 0.9600 . ?
C12 H12B 0.9600 . ?
C12 H12C 0.9600 . ?
C14 H14A 0.9600 . ?
C14 H14B 0.9600 . ?
C14 H14C 0.9600 . ?
C34 H34A 0.9600 . ?
C34 H34B 0.9600 . ?
C34 H34C 0.9600 . ?
C34 C35 1.436(4) . ?
C35 N5 1.124(4) . ?
C36 H36A 0.9600 . ?
C36 H36B 0.9600 . ?
C36 H36C 0.9600 . ?
Cl1A O4A 1.48(2) . ?
Cl1A O5A 1.401(15) . ?
Cl1A O3A 1.372(13) . ?
Cl1A O6A 1.416(12) . ?

loop_
_geom_torsion_atom_site_label_1
_geom_torsion_atom_site_label_2
_geom_torsion_atom_site_label_3
_geom_torsion_atom_site_label_4
_geom_torsion
_geom_torsion_site_symmetry_1
_geom_torsion_site_symmetry_2
_geom_torsion_site_symmetry_3
_geom_torsion_site_symmetry_4
_geom_torsion_publ_flag
Mn1 O1 C2 C1 -8.4(3) . . . . ?
Mn1 O1 C2 C3 172.12(18) . . . . ?
Mn1 N1 C1 C2 10.5(2) . . . . ?
Mn1 N1 C1 C6 -168.82(19) . . . . ?
Mn1 N1 C15 C20 44.6(3) . . . . ?
Mn1 N1 C15 C16 -127.6(2) . . . . ?
Mn1 N3 C23 C22 1.1(3) . . . . ?
Mn1 N3 C23 C24 178.85(19) . . . . ?
Mn1 N3 C27 C26 -177.99(19) . . . . ?
Mn1 N4 C29 C30 179.07(19) . . . . ?
Mn1 N4 C29 C28 -5.0(3) . . . . ?
Mn1 N4 C33 C32 178.06(19) . . . . ?
Mn1 N2 C22 C23 47.2(2) . . . . ?
Mn1 N2 C21 C20 54.4(2) . . . . ?
Mn1 N2 C28 C29 -35.5(2) . . . . ?
O1 C2 C1 N1 -1.2(3) . . . . ?
O1 C2 C1 C6 178.1(2) . . . . ?
O1 C2 C3 C7 1.9(4) . . . . ?
O1 C2 C3 C4 -178.3(2) . . . . ?
N1 C1 C6 C5 179.5(2) . . . . ?
N1 C15 C16 C17 172.1(2) . . . . ?
N3 C23 C22 N2 -32.6(3) . . . . ?
N3 C23 C24 C25 -0.8(4) . . . . ?
N3 C27 C26 C25 -0.3(4) . . . . ?
N4 C29 C30 C31 2.8(4) . . . . ?
N4 C29 C28 N2 28.2(3) . . . . ?
N4 C33 C32 C31 2.5(4) . . . . ?
C23 N3 C27 C26 -0.1(4) . . . . ?
C2 C1 C6 C5 0.2(4) . . . . ?
C2 C3 C7 C8 -64.6(3) . . . . ?
C2 C3 C7 C9 57.3(3) . . . . ?
C2 C3 C7 C10 176.5(2) . . . . ?
C2 C3 C4 C5 -0.1(4) . . . . ?
C1 N1 C15 C20 -147.9(2) . . . . ?
C1 N1 C15 C16 39.9(3) . . . . ?
C1 C2 C3 C7 -177.6(2) . . . . ?
C1 C2 C3 C4 2.2(3) . . . . ?
C1 C6 C5 C11 -178.0(2) . . . . ?
C1 C6 C5 C4 1.9(3) . . . . ?
C6 C5 C4 C3 -2.0(4) . . . . ?
C29 N4 C33 C32 -0.3(4) . . . . ?
C29 C30 C31 C32 -0.4(4) . . . . ?
C3 C2 C1 N1 178.2(2) . . . . ?
C3 C2 C1 C6 -2.4(3) . . . . ?
C20 C15 C16 C17 0.0(4) . . . . ?
C20 C19 C18 C17 0.0(4) . . . . ?
C33 N4 C29 C30 -2.4(4) . . . . ?
C33 N4 C29 C28 173.6(2) . . . . ?
C15 N1 C1 C2 -157.9(2) . . . . ?
C15 N1 C1 C6 22.8(4) . . . . ?
C15 C20 C21 N2 -65.1(3) . . . . ?
C15 C20 C19 C18 -1.5(4) . . . . ?
C15 C16 C17 C18 -1.6(4) . . . . ?
C27 N3 C23 C22 -177.0(2) . . . . ?
C27 N3 C23 C24 0.7(4) . . . . ?
C22 N2 C21 C20 172.14(18) . . . . ?
C22 N2 C28 C29 -152.0(2) . . . . ?
C22 C23 C24 C25 176.7(2) . . . . ?
C24 C25 C26 C27 0.1(4) . . . . ?
C24 C23 C22 N2 149.7(2) . . . . ?
C11 C5 C4 C3 177.9(2) . . . . ?
C21 N2 C22 C23 -73.5(2) . . . . ?
C21 N2 C28 C29 86.9(2) . . . . ?
C21 C20 C15 N1 10.6(3) . . . . ?
C21 C20 C15 C16 -177.2(2) . . . . ?
C21 C20 C19 C18 177.2(2) . . . . ?
C26 C25 C24 C23 0.4(4) . . . . ?
C7 C3 C4 C5 179.7(2) . . . . ?
C30 C29 C28 N2 -155.9(2) . . . . ?
C30 C31 C32 C33 -2.1(4) . . . . ?
C28 N2 C22 C23 164.1(2) . . . . ?
C28 N2 C21 C20 -65.6(2) . . . . ?
C28 C29 C30 C31 -173.0(2) . . . . ?
C4 C3 C7 C8 115.6(3) . . . . ?
C4 C3 C7 C9 -122.5(3) . . . . ?
C4 C3 C7 C10 -3.3(3) . . . . ?
C19 C20 C15 N1 -170.8(2) . . . . ?
C19 C20 C15 C16 1.5(4) . . . . ?
C19 C20 C21 N2 116.2(2) . . . . ?
C19 C18 C17 C16 1.6(4) . . . . ?
C13 C11 C5 C6 120.5(3) . . . . ?
C13 C11 C5 C4 -59.4(3) . . . . ?
C12 C11 C5 C6 0.3(4) . . . . ?
C12 C11 C5 C4 -179.6(2) . . . . ?
C14 C11 C5 C6 -120.6(3) . . . . ?
C14 C11 C5 C4 59.5(3) . . . . ?
